data_4304105
loop_
_publ_author_name
'Levi J. Grove'
'Allen G. Oliver'
'Jeanette A. Krause'
'William B. Connick'

_publ_contact_author_address
;     Department of Chemistry
      University of Cincinnati
      Cincinnati, OH 45221-0172 USA
;
_publ_contact_author_email bill.connick@uc.edu
_publ_contact_author_fax '513 556 9239'
_publ_contact_author_name 'Dr. William B. Connick'
_publ_contact_author_phone '513 556 0148'
_publ_section_title
;
Structure of a Crystalline Vapochromic Platinum(II) Salt
;
_journal_name_full 'Inorganic Chemistry'
_journal_page_first 1408
_journal_page_last 1410
_journal_paper_doi 10.1021/ic701523e
_journal_volume 47
_journal_year 2008
_chemical_formula_moiety 'C21 H17 N5 Cl Pt, P F6, C3 H7 N O'
_chemical_formula_sum 'C24 H24 Cl F6 N6 O P Pt'
_chemical_formula_weight 788.00
_chemical_name_systematic
; 
 ? 
;
_space_group_IT_number 15
_symmetry_cell_setting monoclinic
_symmetry_space_group_name_Hall '-C 2yc'
_symmetry_space_group_name_H-M 'C 1 2/c 1'
_atom_sites_solution_hydrogens mixed
_atom_sites_solution_primary direct
_atom_sites_solution_secondary difmap
_audit_creation_method SHELXL-97
_cell_angle_alpha 90.00
_cell_angle_beta 118.059(7)
_cell_angle_gamma 90.00
_cell_formula_units_Z 8
_cell_length_a 26.983(8)
_cell_length_b 8.530(2)
_cell_length_c 25.018(7)
_cell_measurement_temperature 183(2)
_cell_measurement_theta_max 20.83
_cell_measurement_theta_min 3.36
_cell_volume 5081(2)
_computing_cell_refinement 'Bruker APEX2 v1.0.22, (2004)'
_computing_data_collection 'Bruker APEX2 v1.0.22, (2004)'
_computing_data_reduction 'Bruker SAINT v7.06A, (2003)'
_computing_molecular_graphics 'Bruker SHELXTL 6.14 (2003) and Crystal Impact Diamond 3.1d (2007)'
_computing_publication_material 'Bruker SHELXTL 6.14 (2003)'
_computing_structure_refinement 'Bruker SHELXTL 6.14 (2003)'
_computing_structure_solution 'Bruker SHELXTL 6.14 (2003)'
_diffrn_ambient_temperature 183(2)
_diffrn_detector_area_resol_mean 1.0
_diffrn_measured_fraction_theta_full 0.999
_diffrn_measured_fraction_theta_max 0.999
_diffrn_measurement_device_type 'Bruker Platinum 200'
_diffrn_measurement_method \w-scans
_diffrn_radiation_monochromator 'Si-<111> channel cut crystal'
_diffrn_radiation_source synchrotron
_diffrn_radiation_type synchrotron
_diffrn_radiation_wavelength 0.77500
_diffrn_reflns_av_R_equivalents 0.1010
_diffrn_reflns_av_sigmaI/netI 0.0952
_diffrn_reflns_limit_h_max 26
_diffrn_reflns_limit_h_min -26
_diffrn_reflns_limit_k_max 8
_diffrn_reflns_limit_k_min -8
_diffrn_reflns_limit_l_max 25
_diffrn_reflns_limit_l_min -25
_diffrn_reflns_number 12339
_diffrn_reflns_theta_full 22.79
_diffrn_reflns_theta_max 22.79
_diffrn_reflns_theta_min 1.87
_diffrn_standards_decay_% 0
_diffrn_standards_interval_count 0
_diffrn_standards_interval_time 0
_diffrn_standards_number 0
_exptl_absorpt_coefficient_mu 7.154
_exptl_absorpt_correction_T_max 0.9651
_exptl_absorpt_correction_T_min 0.8414
_exptl_absorpt_correction_type multi-scan
_exptl_absorpt_process_details 'SADABS (Sheldrick)'
_exptl_crystal_colour orange
_exptl_crystal_density_diffrn 2.060
_exptl_crystal_density_meas ?
_exptl_crystal_description needle
_exptl_crystal_F_000 3056
_exptl_crystal_size_max 0.03
_exptl_crystal_size_mid 0.02
_exptl_crystal_size_min 0.01
_refine_diff_density_max 1.382
_refine_diff_density_min -0.964
_refine_diff_density_rms 0.142
_refine_ls_extinction_method none
_refine_ls_goodness_of_fit_ref 0.866
_refine_ls_hydrogen_treatment constr
_refine_ls_matrix_type full
_refine_ls_number_parameters 329
_refine_ls_number_reflns 2671
_refine_ls_number_restraints 4
_refine_ls_restrained_S_all 0.899
_refine_ls_R_factor_all 0.0837
_refine_ls_R_factor_gt 0.0464
_refine_ls_shift/su_max 0.001
_refine_ls_shift/su_mean 0.000
_refine_ls_structure_factor_coef Fsqd
_refine_ls_weighting_details 'calc w=1/[\s^2^(Fo^2^)+(0.0664P)^2^+0.0000P] where P=(Fo^2^+2Fc^2^)/3'
_refine_ls_weighting_scheme calc
_refine_ls_wR_factor_gt 0.1078
_refine_ls_wR_factor_ref 0.1166
_reflns_number_gt 1524
_reflns_number_total 2671
_reflns_threshold_expression >2\s(I)
_cod_data_source_file ic701523e-file001.cif
_cod_data_source_block 1
_cod_depositor_comments
;
The following automatic conversions were performed:
'_symmetry_cell_setting' value 'Monoclinic' changed to 'monoclinic'
according to '/home/saulius/struct/CIF-dictionaries/cif_core.dic'
dictionary named 'cif_core.dic' version 2.4.1 from 2010-06-29.

Automatic conversion script
Id: cif_fix_enum 1527 2010-12-29 10:47:43Z saulius 
;
_cod_database_code 4304105

loop_
_symmetry_equiv_pos_as_xyz
'x, y, z'
'x, -y, z+1/2'
'x+1/2, y+1/2, z'
'x+1/2, -y+1/2, z+1/2'
'-x, -y, -z'
'-x, y, -z-1/2'
'-x+1/2, -y+1/2, -z'
'-x+1/2, y+1/2, -z-1/2'

loop_
_atom_site_label
_atom_site_type_symbol
_atom_site_fract_x
_atom_site_fract_y
_atom_site_fract_z
_atom_site_U_iso_or_equiv
_atom_site_adp_type
_atom_site_occupancy
_atom_site_symmetry_multiplicity
_atom_site_calc_flag
_atom_site_refinement_flags
_atom_site_disorder_assembly
_atom_site_disorder_group
Pt Pt 0.22765(2) -0.00700(9) 0.00251(3) 0.0434(3) Uani 1 1 d . . .
Cl Cl 0.14171(16) -0.0148(6) 0.00018(18) 0.0579(12) Uani 1 1 d . . .
N1 N 0.2081(5) 0.1340(14) -0.0691(5) 0.037(3) Uani 1 1 d . . .
N2 N 0.2394(6) 0.2600(15) -0.1263(7) 0.041(4) Uani 1 1 d . . .
N3 N 0.2990(5) 0.0034(18) 0.0045(5) 0.044(3) Uani 1 1 d . . .
N4 N 0.2711(6) -0.1436(15) 0.0722(6) 0.043(4) Uani 1 1 d . . .
N5 N 0.3545(6) -0.2597(15) 0.1329(7) 0.046(4) Uani 1 1 d . . .
C1 C 0.1640(7) 0.216(2) -0.1127(7) 0.045(5) Uani 1 1 d . . .
C2 C 0.1077(8) 0.228(2) -0.1247(9) 0.049(5) Uani 1 1 d . . .
H2 H 0.0937 0.1742 -0.1013 0.059 Uiso 1 1 calc R . .
C3 C 0.0746(8) 0.322(2) -0.1726(10) 0.065(6) Uani 1 1 d . . .
H3 H 0.0361 0.3313 -0.1827 0.078 Uiso 1 1 calc R . .
C4 C 0.0932(8) 0.404(2) -0.2071(7) 0.056(5) Uani 1 1 d . . .
H4 H 0.0681 0.4711 -0.2383 0.067 Uiso 1 1 calc R . .
C5 C 0.1472(8) 0.389(2) -0.1972(8) 0.055(5) Uani 1 1 d . . .
H5 H 0.1598 0.4406 -0.2222 0.067 Uiso 1 1 calc R . .
C6 C 0.1824(8) 0.297(2) -0.1498(8) 0.045(5) Uani 1 1 d . . .
C7 C 0.2531(8) 0.1665(18) -0.0781(7) 0.046(3) Uani 1 1 d . . .
C8 C 0.3074(7) 0.0920(18) -0.0376(7) 0.043(5) Uani 1 1 d . . .
C9 C 0.3585(8) 0.092(2) -0.0354(9) 0.058(5) Uani 1 1 d . . .
H9 H 0.3640 0.1525 -0.0642 0.070 Uiso 1 1 calc R . .
C10 C 0.4018(7) 0.009(2) 0.0064(8) 0.053(4) Uani 1 1 d . . .
H10 H 0.4376 0.0170 0.0080 0.063 Uiso 1 1 calc R . .
C11 C 0.3952(7) -0.0875(19) 0.0471(7) 0.045(4) Uani 1 1 d . . .
H11 H 0.4248 -0.1531 0.0743 0.054 Uiso 1 1 calc R . .
C12 C 0.3447(8) -0.0847(18) 0.0467(7) 0.037(4) Uani 1 1 d . . .
C13 C 0.3253(8) -0.1668(19) 0.0839(8) 0.046(3) Uani 1 1 d . . .
C14 C 0.3152(8) -0.309(2) 0.1528(8) 0.046(5) Uani 1 1 d . . .
C15 C 0.3234(8) -0.4114(19) 0.2005(7) 0.054(5) Uani 1 1 d . . .
H15 H 0.3585 -0.4603 0.2252 0.064 Uiso 1 1 calc R . .
C16 C 0.2763(8) -0.436(2) 0.2092(8) 0.062(5) Uani 1 1 d . . .
H16 H 0.2785 -0.5056 0.2399 0.075 Uiso 1 1 calc R . .
C17 C 0.2269(8) -0.359(2) 0.1728(9) 0.059(5) Uani 1 1 d . . .
H17 H 0.1960 -0.3793 0.1803 0.070 Uiso 1 1 calc R . .
C18 C 0.2177(8) -0.2549(19) 0.1262(8) 0.055(5) Uani 1 1 d . . .
H18 H 0.1831 -0.2021 0.1033 0.066 Uiso 1 1 calc R . .
C19 C 0.2657(9) -0.234(2) 0.1157(9) 0.049(5) Uani 1 1 d . . .
C20 C 0.2758(7) 0.313(2) -0.1524(8) 0.062(6) Uani 1 1 d . . .
H20A H 0.3072 0.3746 -0.1221 0.093 Uiso 1 1 calc R . .
H20B H 0.2539 0.3787 -0.1881 0.093 Uiso 1 1 calc R . .
H20C H 0.2904 0.2220 -0.1643 0.093 Uiso 1 1 calc R . .
C21 C 0.4121(7) -0.311(2) 0.1601(8) 0.055(5) Uani 1 1 d . . .
H21A H 0.4187 -0.3677 0.1299 0.083 Uiso 1 1 calc R . .
H21B H 0.4198 -0.3807 0.1943 0.083 Uiso 1 1 calc R . .
H21C H 0.4371 -0.2198 0.1745 0.083 Uiso 1 1 calc R . .
P1 P 0.0608(2) 0.3353(6) 0.1391(2) 0.0585(14) Uani 1 1 d . . .
F1 F 0.0092(4) 0.2194(12) 0.1153(6) 0.090(4) Uani 1 1 d . . .
F2 F 0.0225(4) 0.4645(11) 0.1476(5) 0.076(3) Uani 1 1 d . . .
F3 F 0.0988(5) 0.2067(13) 0.1305(6) 0.099(4) Uani 1 1 d . . .
F4 F 0.1109(4) 0.4553(12) 0.1628(6) 0.104(4) Uani 1 1 d . . .
F5 F 0.0398(5) 0.3893(14) 0.0732(5) 0.103(4) Uani 1 1 d . . .
F6 F 0.0789(5) 0.2732(13) 0.2054(5) 0.099(4) Uani 1 1 d . . .
O1 O 0.0511(7) -0.1774(19) 0.0682(8) 0.127 Uiso 1 1 d D . .
N6 N 0.0670(9) -0.138(3) 0.1582(10) 0.127 Uiso 1 1 d D . .
C22 C 0.0216(10) -0.159(3) 0.0961(11) 0.127 Uiso 1 1 d D . .
H22 H -0.0180 -0.1581 0.0808 0.152 Uiso 1 1 calc R . .
C23 C 0.1232(9) -0.145(3) 0.1808(11) 0.127 Uiso 1 1 d D . .
H23A H 0.1408 -0.0635 0.2117 0.190 Uiso 1 1 calc R . .
H23B H 0.1329 -0.1280 0.1481 0.190 Uiso 1 1 calc R . .
H23C H 0.1366 -0.2482 0.1990 0.190 Uiso 1 1 calc R . .
C24 C 0.0501(11) -0.105(3) 0.2001(11) 0.127 Uiso 1 1 d D . .
H24A H 0.0806 -0.1290 0.2406 0.190 Uiso 1 1 calc R . .
H24B H 0.0172 -0.1695 0.1923 0.190 Uiso 1 1 calc R . .
H24C H 0.0402 0.0059 0.1978 0.190 Uiso 1 1 calc R . .

loop_
_atom_site_aniso_label
_atom_site_aniso_U_11
_atom_site_aniso_U_22
_atom_site_aniso_U_33
_atom_site_aniso_U_23
_atom_site_aniso_U_13
_atom_site_aniso_U_12
Pt 0.0419(4) 0.0486(4) 0.0422(4) -0.0037(5) 0.0218(3) -0.0040(5)
Cl 0.045(2) 0.075(3) 0.056(3) 0.007(3) 0.025(2) -0.002(3)
N1 0.028(8) 0.055(9) 0.027(8) -0.005(7) 0.011(7) -0.008(7)
N2 0.041(11) 0.038(9) 0.055(11) 0.000(8) 0.029(10) -0.002(7)
N3 0.051(8) 0.055(8) 0.049(8) -0.001(10) 0.043(8) -0.013(10)
N4 0.048(10) 0.048(9) 0.025(9) -0.012(7) 0.009(8) -0.008(7)
N5 0.037(10) 0.047(9) 0.051(11) -0.022(8) 0.017(10) -0.003(8)
C1 0.034(12) 0.058(12) 0.018(12) 0.013(10) -0.010(11) 0.012(10)
C2 0.040(12) 0.059(12) 0.046(14) -0.002(11) 0.018(11) 0.000(10)
C3 0.047(13) 0.069(15) 0.077(16) -0.025(13) 0.027(14) -0.008(12)
C4 0.063(15) 0.058(12) 0.028(11) 0.002(9) 0.006(11) 0.011(10)
C5 0.054(14) 0.055(13) 0.053(15) -0.022(11) 0.021(12) -0.020(11)
C6 0.052(14) 0.039(11) 0.027(12) 0.001(10) 0.004(11) 0.007(10)
C7 0.060(10) 0.037(8) 0.032(9) 0.005(7) 0.014(8) 0.011(7)
C8 0.055(13) 0.036(10) 0.058(12) 0.008(9) 0.043(11) -0.013(9)
C9 0.049(13) 0.067(13) 0.052(14) -0.004(11) 0.019(12) -0.005(11)
C10 0.062(12) 0.049(11) 0.053(12) -0.020(13) 0.032(11) -0.013(13)
C11 0.034(11) 0.053(11) 0.039(12) -0.019(10) 0.011(10) -0.001(8)
C12 0.060(13) 0.031(9) 0.023(10) -0.006(8) 0.021(10) -0.008(9)
C13 0.060(10) 0.037(8) 0.032(9) 0.005(7) 0.014(8) 0.011(7)
C14 0.048(13) 0.051(12) 0.052(13) 0.006(11) 0.034(12) -0.005(10)
C15 0.070(14) 0.052(11) 0.046(12) -0.001(10) 0.034(12) -0.002(10)
C16 0.076(15) 0.066(13) 0.048(13) 0.012(10) 0.032(13) 0.005(11)
C17 0.062(14) 0.066(13) 0.059(14) -0.028(12) 0.038(13) -0.017(11)
C18 0.067(15) 0.061(13) 0.038(12) 0.016(10) 0.026(12) 0.006(10)
C19 0.062(16) 0.054(13) 0.034(13) -0.013(10) 0.027(13) 0.000(11)
C20 0.057(13) 0.079(14) 0.063(14) 0.007(11) 0.038(12) 0.000(11)
C21 0.055(14) 0.066(13) 0.043(13) 0.006(10) 0.022(11) 0.006(10)
P1 0.052(3) 0.059(3) 0.065(4) 0.002(3) 0.028(3) 0.001(3)
F1 0.060(7) 0.070(7) 0.146(12) -0.006(7) 0.054(8) -0.008(6)
F2 0.073(7) 0.073(8) 0.083(8) 0.001(6) 0.037(6) 0.018(6)
F3 0.074(8) 0.111(9) 0.122(11) -0.035(8) 0.055(8) 0.016(7)
F4 0.067(7) 0.093(10) 0.151(12) -0.016(8) 0.050(8) -0.030(6)
F5 0.136(12) 0.114(10) 0.068(8) 0.006(7) 0.055(9) 0.009(8)
F6 0.123(10) 0.111(10) 0.079(9) 0.032(7) 0.060(8) 0.041(8)

loop_
_atom_type_symbol
_atom_type_description
_atom_type_scat_dispersion_real
_atom_type_scat_dispersion_imag
_atom_type_scat_source
C C -0.0020 0.0020 'International Tables Vol C Tables 4.2.6.8 and 6.1.1.4'
H H 0.0000 0.0000 'International Tables Vol C Tables 4.2.6.8 and 6.1.1.4'
N N -0.0031 0.0040 'International Tables Vol C Tables 4.2.6.8 and 6.1.1.4'
F F -0.0053 0.0125 'International Tables Vol C Tables 4.2.6.8 and 6.1.1.4'
P P 0.1013 0.1134 'International Tables Vol C Tables 4.2.6.8 and 6.1.1.4'
Cl Cl 0.1408 0.1896 'International Tables Vol C Tables 4.2.6.8 and 6.1.1.4'
Pt Pt -2.9689 9.6580 'International Tables Vol C Tables 4.2.6.8 and 6.1.1.4'
O O -0.0040 0.0080 'International Tables Vol C Tables 4.2.6.8 and 6.1.1.4'

loop_
_geom_angle_atom_site_label_1
_geom_angle_atom_site_label_2
_geom_angle_atom_site_label_3
_geom_angle
_geom_angle_site_symmetry_1
_geom_angle_site_symmetry_3
_geom_angle_publ_flag
N3 Pt N4 80.3(6) . . ?
N3 Pt N1 80.4(5) . . ?
N4 Pt N1 160.7(5) . . ?
N3 Pt Cl 179.0(5) . . ?
N4 Pt Cl 100.3(4) . . ?
N1 Pt Cl 99.0(4) . . ?
C7 N1 C1 105.9(13) . . ?
C7 N1 Pt 112.8(10) . . ?
C1 N1 Pt 141.2(11) . . ?
C7 N2 C6 107.1(14) . . ?
C7 N2 C20 128.1(15) . . ?
C6 N2 C20 124.8(15) . . ?
C8 N3 C12 117.4(12) . . ?
C8 N3 Pt 121.7(12) . . ?
C12 N3 Pt 120.8(10) . . ?
C13 N4 C19 104.2(15) . . ?
C13 N4 Pt 114.1(12) . . ?
C19 N4 Pt 141.6(13) . . ?
C13 N5 C14 105.9(15) . . ?
C13 N5 C21 130.0(16) . . ?
C14 N5 C21 124.0(16) . . ?
N1 C1 C2 131.0(18) . . ?
N1 C1 C6 109.1(16) . . ?
C2 C1 C6 119.9(16) . . ?
C3 C2 C1 115.2(17) . . ?
C2 C3 C4 124.4(18) . . ?
C5 C4 C3 120.9(18) . . ?
C4 C5 C6 117.3(18) . . ?
C5 C6 N2 132.1(18) . . ?
C5 C6 C1 122.2(17) . . ?
N2 C6 C1 105.6(16) . . ?
N2 C7 N1 112.2(14) . . ?
N2 C7 C8 129.6(16) . . ?
N1 C7 C8 118.2(14) . . ?
C9 C8 N3 119.5(16) . . ?
C9 C8 C7 133.6(16) . . ?
N3 C8 C7 106.9(14) . . ?
C10 C9 C8 121.7(18) . . ?
C9 C10 C11 121.4(16) . . ?
C12 C11 C10 117.3(16) . . ?
C11 C12 N3 122.5(14) . . ?
C11 C12 C13 130.8(18) . . ?
N3 C12 C13 106.7(15) . . ?
N5 C13 N4 112.8(15) . . ?
N5 C13 C12 129.1(18) . . ?
N4 C13 C12 117.9(17) . . ?
C19 C14 C15 125.2(17) . . ?
C19 C14 N5 105.8(16) . . ?
C15 C14 N5 129.0(18) . . ?
C16 C15 C14 115.6(16) . . ?
C17 C16 C15 119.6(17) . . ?
C16 C17 C18 126.2(18) . . ?
C17 C18 C19 114.1(17) . . ?
C14 C19 N4 111.1(17) . . ?
C14 C19 C18 119.2(17) . . ?
N4 C19 C18 129.6(18) . . ?
F5 P1 F4 91.5(7) . . ?
F5 P1 F1 88.2(7) . . ?
F4 P1 F1 178.1(7) . . ?
F5 P1 F3 89.8(7) . . ?
F4 P1 F3 90.3(7) . . ?
F1 P1 F3 91.5(6) . . ?
F5 P1 F6 176.3(8) . . ?
F4 P1 F6 92.1(7) . . ?
F1 P1 F6 88.1(7) . . ?
F3 P1 F6 90.6(6) . . ?
F5 P1 F2 90.1(6) . . ?
F4 P1 F2 89.8(6) . . ?
F1 P1 F2 88.3(6) . . ?
F3 P1 F2 179.8(9) . . ?
F6 P1 F2 89.5(6) . . ?
C23 N6 C24 114(2) . . ?
C23 N6 C22 131(2) . . ?
C24 N6 C22 115(2) . . ?
O1 C22 N6 100(2) . . ?

loop_
_geom_bond_atom_site_label_1
_geom_bond_atom_site_label_2
_geom_bond_distance
_geom_bond_site_symmetry_2
_geom_bond_publ_flag
Pt N3 1.906(11) . ?
Pt N4 1.962(13) . ?
Pt N1 2.011(12) . ?
Pt Cl 2.293(4) . ?
N1 C7 1.364(19) . ?
N1 C1 1.367(19) . ?
N2 C7 1.344(19) . ?
N2 C6 1.40(2) . ?
N2 C20 1.484(19) . ?
N3 C8 1.398(18) . ?
N3 C12 1.405(19) . ?
N4 C13 1.36(2) . ?
N4 C19 1.40(2) . ?
N5 C13 1.36(2) . ?
N5 C14 1.431(19) . ?
N5 C21 1.442(19) . ?
C1 C2 1.41(2) . ?
C1 C6 1.42(2) . ?
C2 C3 1.37(2) . ?
C3 C4 1.38(2) . ?
C4 C5 1.36(2) . ?
C5 C6 1.37(2) . ?
C7 C8 1.48(2) . ?
C8 C9 1.35(2) . ?
C9 C10 1.34(2) . ?
C10 C11 1.39(2) . ?
C11 C12 1.36(2) . ?
C12 C13 1.45(2) . ?
C14 C19 1.37(2) . ?
C14 C15 1.41(2) . ?
C15 C16 1.40(2) . ?
C16 C17 1.38(2) . ?
C17 C18 1.39(2) . ?
C18 C19 1.45(2) . ?
P1 F5 1.540(12) . ?
P1 F4 1.573(11) . ?
P1 F1 1.579(11) . ?
P1 F3 1.583(11) . ?
P1 F6 1.585(11) . ?
P1 F2 1.593(10) . ?
O1 C22 1.292(17) . ?
N6 C23 1.347(17) . ?
N6 C24 1.355(17) . ?
N6 C22 1.468(17) . ?

loop_
_geom_torsion_atom_site_label_1
_geom_torsion_atom_site_label_2
_geom_torsion_atom_site_label_3
_geom_torsion_atom_site_label_4
_geom_torsion
_geom_torsion_site_symmetry_1
_geom_torsion_site_symmetry_2
_geom_torsion_site_symmetry_3
_geom_torsion_site_symmetry_4
_geom_torsion_publ_flag
N3 Pt N1 C7 -1.6(10) . . . . ?
N4 Pt N1 C7 -4(2) . . . . ?
Cl Pt N1 C7 177.6(9) . . . . ?
N3 Pt N1 C1 -178.9(18) . . . . ?
N4 Pt N1 C1 178.5(16) . . . . ?
Cl Pt N1 C1 0.3(17) . . . . ?
N4 Pt N3 C8 179.7(12) . . . . ?
N1 Pt N3 C8 0.6(12) . . . . ?
Cl Pt N3 C8 -54(21) . . . . ?
N4 Pt N3 C12 3.0(11) . . . . ?
N1 Pt N3 C12 -176.1(12) . . . . ?
Cl Pt N3 C12 129(20) . . . . ?
N3 Pt N4 C13 -3.1(11) . . . . ?
N1 Pt N4 C13 0(2) . . . . ?
Cl Pt N4 C13 177.8(10) . . . . ?
N3 Pt N4 C19 179.5(17) . . . . ?
N1 Pt N4 C19 -177.9(15) . . . . ?
Cl Pt N4 C19 0.3(17) . . . . ?
C7 N1 C1 C2 -179.2(18) . . . . ?
Pt N1 C1 C2 -2(3) . . . . ?
C7 N1 C1 C6 1.3(17) . . . . ?
Pt N1 C1 C6 178.7(12) . . . . ?
N1 C1 C2 C3 179.7(17) . . . . ?
C6 C1 C2 C3 -1(3) . . . . ?
C1 C2 C3 C4 -1(3) . . . . ?
C2 C3 C4 C5 3(3) . . . . ?
C3 C4 C5 C6 -3(3) . . . . ?
C4 C5 C6 N2 -178.1(17) . . . . ?
C4 C5 C6 C1 1(3) . . . . ?
C7 N2 C6 C5 178.4(18) . . . . ?
C20 N2 C6 C5 -3(3) . . . . ?
C7 N2 C6 C1 -1.1(18) . . . . ?
C20 N2 C6 C1 177.2(14) . . . . ?
N1 C1 C6 C5 -179.7(15) . . . . ?
C2 C1 C6 C5 1(3) . . . . ?
N1 C1 C6 N2 -0.1(19) . . . . ?
C2 C1 C6 N2 -179.7(15) . . . . ?
C6 N2 C7 N1 2.0(18) . . . . ?
C20 N2 C7 N1 -176.2(14) . . . . ?
C6 N2 C7 C8 178.9(16) . . . . ?
C20 N2 C7 C8 1(3) . . . . ?
C1 N1 C7 N2 -2.1(17) . . . . ?
Pt N1 C7 N2 179.7(10) . . . . ?
C1 N1 C7 C8 -179.3(14) . . . . ?
Pt N1 C7 C8 2.4(17) . . . . ?
C12 N3 C8 C9 -1(2) . . . . ?
Pt N3 C8 C9 -178.1(12) . . . . ?
C12 N3 C8 C7 177.3(13) . . . . ?
Pt N3 C8 C7 0.5(17) . . . . ?
N2 C7 C8 C9 0(3) . . . . ?
N1 C7 C8 C9 176.4(17) . . . . ?
N2 C7 C8 N3 -178.6(15) . . . . ?
N1 C7 C8 N3 -1.9(19) . . . . ?
N3 C8 C9 C10 0(3) . . . . ?
C7 C8 C9 C10 -178.2(17) . . . . ?
C8 C9 C10 C11 4(3) . . . . ?
C9 C10 C11 C12 -6(2) . . . . ?
C10 C11 C12 N3 4(2) . . . . ?
C10 C11 C12 C13 -178.1(15) . . . . ?
C8 N3 C12 C11 -1(2) . . . . ?
Pt N3 C12 C11 176.0(11) . . . . ?
C8 N3 C12 C13 -179.1(13) . . . . ?
Pt N3 C12 C13 -2.2(17) . . . . ?
C14 N5 C13 N4 3.6(18) . . . . ?
C21 N5 C13 N4 -179.7(15) . . . . ?
C14 N5 C13 C12 179.2(15) . . . . ?
C21 N5 C13 C12 -4(3) . . . . ?
C19 N4 C13 N5 -2.6(18) . . . . ?
Pt N4 C13 N5 179.1(10) . . . . ?
C19 N4 C13 C12 -178.8(13) . . . . ?
Pt N4 C13 C12 2.9(18) . . . . ?
C11 C12 C13 N5 6(3) . . . . ?
N3 C12 C13 N5 -176.0(15) . . . . ?
C11 C12 C13 N4 -178.5(15) . . . . ?
N3 C12 C13 N4 -0.6(19) . . . . ?
C13 N5 C14 C19 -3.1(18) . . . . ?
C21 N5 C14 C19 179.9(15) . . . . ?
C13 N5 C14 C15 177.3(17) . . . . ?
C21 N5 C14 C15 0(3) . . . . ?
C19 C14 C15 C16 0(3) . . . . ?
N5 C14 C15 C16 179.7(16) . . . . ?
C14 C15 C16 C17 -1(2) . . . . ?
C15 C16 C17 C18 0(3) . . . . ?
C16 C17 C18 C19 2(3) . . . . ?
C15 C14 C19 N4 -178.8(15) . . . . ?
N5 C14 C19 N4 1.6(19) . . . . ?
C15 C14 C19 C18 2(3) . . . . ?
N5 C14 C19 C18 -177.3(14) . . . . ?
C13 N4 C19 C14 0.5(19) . . . . ?
Pt N4 C19 C14 178.0(12) . . . . ?
C13 N4 C19 C18 179.3(17) . . . . ?
Pt N4 C19 C18 -3(3) . . . . ?
C17 C18 C19 C14 -3(2) . . . . ?
C17 C18 C19 N4 178.0(16) . . . . ?
C23 N6 C22 O1 -3(4) . . . . ?
C24 N6 C22 O1 176(2) . . . . ?
